data_8103195
loop_
_publ_author_name
'Zhan-Lin Xu'
'Bo Liu'
'Qing-Wei Wang'

_publ_section_title
;
 Crystal structure of
 (?4-oxygen)tetra(2-(4'-chloro-benzoyl)benzoato)trilead(II),
 Pb3O(C14H8O3Cl)4
;
_journal_issue 4
_journal_name_full 'Zeitschrift f\"ur Kristallographie - New Crystal Structures'
_journal_page_first 515
_journal_volume 226
_journal_year 2011
_chemical_formula_moiety 'C112 H64 Cl8 O26 Pb6'
_chemical_formula_sum 'C112 H64 Cl8 O26 Pb6'
_chemical_formula_weight 3352.37
_space_group_IT_number 14
_symmetry_cell_setting monoclinic
_symmetry_space_group_name_Hall '-P 2yn'
_symmetry_space_group_name_H-M 'P 1 21/n 1'
_atom_sites_solution_hydrogens geom
_atom_sites_solution_primary direct
_atom_sites_solution_secondary difmap
_audit_creation_method SHELXL-97
_cell_angle_alpha 90.00
_cell_angle_beta 92.2710(10)
_cell_angle_gamma 90.00
_cell_formula_units_Z 2
_cell_length_a 11.4546(9)
_cell_length_b 15.4136(11)
_cell_length_c 30.348(2)
_cell_measurement_reflns_used 10500
_cell_measurement_temperature 292(2)
_cell_measurement_theta_max 26.03
_cell_measurement_theta_min 1.48
_cell_volume 5353.9(7)
_computing_cell_refinement 'Bruker SMART'
_computing_data_collection 'Bruker SMART'
_computing_data_reduction 'SHELXS-97 (Sheldrick, 1990)'
_computing_molecular_graphics 'Bruker SHELXTL'
_computing_publication_material 'Bruker SHELXTL'
_computing_structure_refinement 'SHELXL-97 (Sheldrick, 1997)'
_computing_structure_solution 'SHELXS-97 (Sheldrick, 1990)'
_diffrn_ambient_temperature 292(2)
_diffrn_detector_area_resol_mean 'Bruker CCD diffractometer'
_diffrn_measured_fraction_theta_full 0.996
_diffrn_measured_fraction_theta_max 0.996
_diffrn_measurement_device_type MoK\a
_diffrn_measurement_method 'sealed tube'
_diffrn_radiation_monochromator graphite
_diffrn_radiation_source 'fine-focus sealed tube'
_diffrn_radiation_type MoK\a
_diffrn_radiation_wavelength 0.71073
_diffrn_reflns_av_R_equivalents 0.0455
_diffrn_reflns_av_sigmaI/netI 0.0399
_diffrn_reflns_limit_h_max 14
_diffrn_reflns_limit_h_min -14
_diffrn_reflns_limit_k_max 19
_diffrn_reflns_limit_k_min -17
_diffrn_reflns_limit_l_max 35
_diffrn_reflns_limit_l_min -37
_diffrn_reflns_number 33461
_diffrn_reflns_theta_full 26.03
_diffrn_reflns_theta_max 26.03
_diffrn_reflns_theta_min 1.48
_diffrn_standards_decay_% none
_diffrn_standards_interval_count none
_diffrn_standards_interval_time none
_diffrn_standards_number 'w\ scan'
_exptl_absorpt_coefficient_mu 9.675
_exptl_absorpt_correction_T_max 0.460
_exptl_absorpt_correction_T_min 0.325
_exptl_absorpt_correction_type multi-scan
_exptl_crystal_colour colorless
_exptl_crystal_density_diffrn 2.079
_exptl_crystal_density_method 'not measured'
_exptl_crystal_description block
_exptl_crystal_F_000 3144
_exptl_crystal_size_max 0.12
_exptl_crystal_size_mid 0.10
_exptl_crystal_size_min 0.08
_refine_diff_density_max 1.721
_refine_diff_density_min -0.987
_refine_diff_density_rms 0.134
_refine_ls_extinction_method none
_refine_ls_goodness_of_fit_ref 1.025
_refine_ls_hydrogen_treatment constr
_refine_ls_matrix_type full
_refine_ls_number_parameters 685
_refine_ls_number_reflns 10502
_refine_ls_number_restraints 0
_refine_ls_restrained_S_all 1.025
_refine_ls_R_factor_all 0.0388
_refine_ls_R_factor_gt 0.0295
_refine_ls_shift/su_max 0.003
_refine_ls_shift/su_mean 0.000
_refine_ls_structure_factor_coef Fsqd
_refine_ls_weighting_details 'calc w=1/[\s^2^(Fo^2^)+(0.0409P)^2^+2.9942P] where P=(Fo^2^+2Fc^2^)/3'
_refine_ls_weighting_scheme calc
_refine_ls_wR_factor_gt 0.0732
_refine_ls_wR_factor_ref 0.0768
_reflns_number_gt 8890
_reflns_number_total 10502
_reflns_threshold_expression >2sigma(I)
_cod_data_source_file 1267-3480.cff
_cod_data_source_block 1
_cod_depositor_comments
;
The following automatic conversions were performed:

'_exptl_absorpt_correction_type' value 'Multi-scan' changed to
'multi-scan' according to
/home/saulius/struct/CIF-dictionaries/cif_core.dic dictionary named
'cif_core.dic' version 2.4.1 from 2010-06-29.

Automatic conversion script
Id: cif_fix_values 1715 2011-07-08 13:25:40Z adriana 
;
_cod_original_cell_volume 5354.0(7)
_cod_original_sg_symbol_H-M 'P 21/n'
_cod_database_code 8103195

loop_
_symmetry_equiv_pos_as_xyz
'x, y, z'
'-x+1/2, y+1/2, -z+1/2'
'-x, -y, -z'
'x-1/2, -y-1/2, z-1/2'

loop_
_atom_site_label
_atom_site_type_symbol
_atom_site_fract_x
_atom_site_fract_y
_atom_site_fract_z
_atom_site_U_iso_or_equiv
_atom_site_adp_type
_atom_site_occupancy
_atom_site_symmetry_multiplicity
_atom_site_calc_flag
_atom_site_refinement_flags
Pb1 Pb -0.112814(17) -0.189435(12) 0.460215(6) 0.03107(6) Uani 1 1 d .
Pb2 Pb -0.084069(17) 0.007336(13) 0.391938(6) 0.02980(6) Uani 1 1 d .
Pb3 Pb -0.149120(16) 0.022411(13) 0.513641(6) 0.02975(6) Uani 1 1 d .
Cl3 Cl -0.57907(18) -0.11069(15) 0.26934(7) 0.0837(6) Uani 1 1 d .
Cl1 Cl -0.1639(2) -0.00113(15) 0.20913(8) 0.0899(7) Uani 1 1 d .
O3 O 0.3101(4) 0.1030(3) 0.33259(14) 0.0502(10) Uani 1 1 d .
C2 C 0.1665(4) 0.2253(3) 0.39946(17) 0.0310(11) Uani 1 1 d .
O13 O -0.0424(3) -0.0486(2) 0.45975(10) 0.0274(7) Uani 1 1 d .
C44 C -0.4693(5) -0.1027(4) 0.42260(19) 0.0394(13) Uani 1 1 d .
C16 C -0.1362(4) 0.2800(3) 0.43791(17) 0.0326(11) Uani 1 1 d .
O1 O 0.1206(3) 0.0756(2) 0.40142(12) 0.0395(9) Uani 1 1 d .
C30 C 0.0312(5) -0.2303(3) 0.32571(17) 0.0356(12) Uani 1 1 d .
C9 C 0.1178(5) 0.1055(4) 0.30101(17) 0.0386(13) Uani 1 1 d .
C21 C -0.1124(4) 0.3623(4) 0.45490(18) 0.0375(13) Uani 1 1 d .
O4 O -0.1491(4) 0.1274(2) 0.44858(12) 0.0422(9) Uani 1 1 d .
C38 C -0.3707(6) -0.2684(4) 0.3408(2) 0.0518(16) Uani 1 1 d .
H38A H -0.3774 -0.3062 0.3644 0.062 Uiso 1 1 calc R
C1 C 0.1410(4) 0.1439(3) 0.42322(16) 0.0311(11) Uani 1 1 d .
C4 C 0.1725(6) 0.3809(4) 0.3976(2) 0.0546(17) Uani 1 1 d .
H4A H 0.1632 0.4339 0.4117 0.066 Uiso 1 1 calc R
O10 O -0.0918(3) -0.1611(3) 0.37665(12) 0.0442(10) Uani 1 1 d .
C29 C 0.0008(5) -0.1548(4) 0.35512(17) 0.0360(12) Uani 1 1 d .
C47 C -0.7024(5) -0.1482(4) 0.41257(19) 0.0448(14) Uani 1 1 d .
H47A H -0.7803 -0.1645 0.4086 0.054 Uiso 1 1 calc R
C48 C -0.6308(5) -0.1937(4) 0.4421(2) 0.0460(14) Uani 1 1 d .
H48A H -0.6611 -0.2389 0.4584 0.055 Uiso 1 1 calc R
C40 C -0.4572(5) -0.1678(4) 0.2894(2) 0.0516(16) Uani 1 1 d .
C36 C -0.1609(5) -0.3063(4) 0.34057(19) 0.0434(14) Uani 1 1 d .
C43 C -0.3438(5) -0.0756(4) 0.4281(2) 0.0421(14) Uani 1 1 d .
C18 C -0.1691(6) 0.3437(5) 0.3657(2) 0.0640(19) Uani 1 1 d .
H18A H -0.1878 0.3374 0.3357 0.077 Uiso 1 1 calc R
C11 C 0.0476(7) -0.0047(4) 0.2502(2) 0.0613(19) Uani 1 1 d .
H11A H 0.0596 -0.0557 0.2345 0.074 Uiso 1 1 calc R
O2 O 0.1335(4) 0.1433(2) 0.46447(12) 0.0459(10) Uani 1 1 d .
O5 O -0.1023(3) 0.2086(2) 0.50662(12) 0.0396(9) Uani 1 1 d .
O11 O 0.0639(3) -0.0902(3) 0.35701(15) 0.0512(11) Uani 1 1 d .
C13 C -0.0763(6) 0.1149(5) 0.2685(2) 0.0619(18) Uani 1 1 d .
H13A H -0.1475 0.1437 0.2652 0.074 Uiso 1 1 calc R
O7 O -0.2879(3) -0.0975(3) 0.46251(15) 0.0573(12) Uani 1 1 d .
O12 O -0.1687(4) -0.3558(3) 0.37107(16) 0.0647(13) Uani 1 1 d .
C41 C -0.3527(6) -0.1559(5) 0.2703(2) 0.0579(17) Uani 1 1 d .
H41A H -0.3466 -0.1179 0.2467 0.070 Uiso 1 1 calc R
O8 O -0.3003(4) -0.0310(3) 0.39827(17) 0.0693(14) Uani 1 1 d .
C45 C -0.5441(5) -0.0576(4) 0.3940(2) 0.0458(14) Uani 1 1 d .
H45A H -0.5151 -0.0116 0.3779 0.055 Uiso 1 1 calc R
C15 C -0.1281(4) 0.2004(3) 0.46556(18) 0.0329(12) Uani 1 1 d .
C37 C -0.2628(5) -0.2573(4) 0.32188(18) 0.0408(13) Uani 1 1 d .
C49 C -0.5128(5) -0.1716(4) 0.44747(18) 0.0384(13) Uani 1 1 d .
C8 C 0.2152(5) 0.1384(4) 0.33062(17) 0.0382(13) Uani 1 1 d .
C17 C -0.1643(5) 0.2720(4) 0.39298(19) 0.0474(15) Uani 1 1 d .
H17A H -0.1801 0.2174 0.3812 0.057 Uiso 1 1 calc R
C10 C 0.1337(6) 0.0289(4) 0.2782(2) 0.0513(16) Uani 1 1 d .
H10A H 0.2043 -0.0006 0.2819 0.062 Uiso 1 1 calc R
C35 C -0.0459(5) -0.2981(4) 0.31864(18) 0.0400(13) Uani 1 1 d .
C3 C 0.1573(5) 0.3042(3) 0.42040(19) 0.0409(13) Uani 1 1 d .
H3A H 0.1408 0.3060 0.4501 0.049 Uiso 1 1 calc R
C7 C 0.1965(5) 0.2221(4) 0.35503(17) 0.0380(13) Uani 1 1 d .
C6 C 0.2148(6) 0.2999(4) 0.3328(2) 0.0581(18) Uani 1 1 d .
H6A H 0.2361 0.2992 0.3035 0.070 Uiso 1 1 calc R
C14 C 0.0130(6) 0.1472(4) 0.2962(2) 0.0533(16) Uani 1 1 d .
H14A H 0.0011 0.1981 0.3118 0.064 Uiso 1 1 calc R
C46 C -0.6612(5) -0.0794(4) 0.3889(2) 0.0466(15) Uani 1 1 d .
H46A H -0.7109 -0.0482 0.3698 0.056 Uiso 1 1 calc R
C12 C -0.0561(6) 0.0393(5) 0.2461(2) 0.0564(18) Uani 1 1 d .
C31 C 0.1383(5) -0.2288(4) 0.30495(18) 0.0466(14) Uani 1 1 d .
H31A H 0.1894 -0.1826 0.3098 0.056 Uiso 1 1 calc R
C34 C -0.0154(6) -0.3650(4) 0.2904(2) 0.0578(18) Uani 1 1 d .
H34A H -0.0659 -0.4117 0.2857 0.069 Uiso 1 1 calc R
C20 C -0.1170(6) 0.4336(4) 0.4276(2) 0.0511(16) Uani 1 1 d .
H20A H -0.1006 0.4883 0.4392 0.061 Uiso 1 1 calc R
C39 C -0.4677(6) -0.2238(4) 0.3248(2) 0.0541(16) Uani 1 1 d .
H39A H -0.5394 -0.2312 0.3375 0.065 Uiso 1 1 calc R
C42 C -0.2551(6) -0.2015(4) 0.2866(2) 0.0546(17) Uani 1 1 d .
H42A H -0.1838 -0.1943 0.2734 0.065 Uiso 1 1 calc R
C5 C 0.2012(7) 0.3782(4) 0.3545(2) 0.066(2) Uani 1 1 d .
H5A H 0.2119 0.4299 0.3394 0.079 Uiso 1 1 calc R
C32 C 0.1680(6) -0.2954(4) 0.2774(2) 0.0573(18) Uani 1 1 d .
H32A H 0.2401 -0.2954 0.2644 0.069 Uiso 1 1 calc R
C33 C 0.0894(7) -0.3626(5) 0.2691(2) 0.0642(19) Uani 1 1 d .
H33A H 0.1072 -0.4062 0.2493 0.077 Uiso 1 1 calc R
C19 C -0.1456(7) 0.4251(4) 0.3833(2) 0.066(2) Uani 1 1 d .
H19A H -0.1492 0.4738 0.3653 0.079 Uiso 1 1 calc R
O6 O 0.0292(4) 0.3784(3) 0.51341(15) 0.0563(11) Uani 1 1 d .
O9 O -0.3630(4) -0.2748(3) 0.46153(17) 0.0763(15) Uani 1 1 d .
C22 C -0.0744(6) 0.3765(3) 0.50294(19) 0.0427(14) Uani 1 1 d .
C23 C -0.1662(5) 0.3912(3) 0.5357(2) 0.0437(14) Uani 1 1 d .
C50 C -0.4411(5) -0.2303(4) 0.4767(2) 0.0525(16) Uani 1 1 d .
C24 C -0.2785(6) 0.4148(4) 0.5228(2) 0.0554(17) Uani 1 1 d .
H24A H -0.2994 0.4206 0.4930 0.067 Uiso 1 1 calc R
C51 C -0.4704(5) -0.2365(4) 0.5240(2) 0.0489(15) Uani 1 1 d .
C28 C -0.1355(7) 0.3822(4) 0.5802(2) 0.0563(18) Uani 1 1 d .
H28A H -0.0591 0.3682 0.5890 0.068 Uiso 1 1 calc R
C52 C -0.5242(6) -0.1694(5) 0.5445(2) 0.0636(18) Uani 1 1 d .
H52A H -0.5449 -0.1197 0.5287 0.076 Uiso 1 1 calc R
C26 C -0.3271(8) 0.4182(4) 0.5979(3) 0.070(2) Uani 1 1 d .
C27 C -0.2182(8) 0.3938(4) 0.6110(2) 0.068(2) Uani 1 1 d .
H27A H -0.1993 0.3850 0.6407 0.082 Uiso 1 1 calc R
C56 C -0.4442(7) -0.3114(5) 0.5471(3) 0.071(2) Uani 1 1 d .
H56A H -0.4081 -0.3574 0.5333 0.085 Uiso 1 1 calc R
C54 C -0.5202(7) -0.2505(7) 0.6113(3) 0.075(2) Uani 1 1 d .
C25 C -0.3600(7) 0.4297(5) 0.5544(3) 0.074(2) Uani 1 1 d .
H25A H -0.4356 0.4471 0.5463 0.088 Uiso 1 1 calc R
C53 C -0.5483(6) -0.1754(6) 0.5892(3) 0.074(2) Uani 1 1 d .
H53A H -0.5827 -0.1294 0.6036 0.089 Uiso 1 1 calc R
C55 C -0.4716(7) -0.3180(6) 0.5910(3) 0.085(3) Uani 1 1 d .
H55A H -0.4564 -0.3692 0.6064 0.102 Uiso 1 1 calc R
Cl2 Cl -0.4314(3) 0.43842(16) 0.63715(9) 0.1217(11) Uani 1 1 d .
Cl4 Cl -0.5483(2) -0.2572(2) 0.66757(7) 0.1188(10) Uani 1 1 d .

loop_
_atom_site_aniso_label
_atom_site_aniso_U_11
_atom_site_aniso_U_22
_atom_site_aniso_U_33
_atom_site_aniso_U_23
_atom_site_aniso_U_13
_atom_site_aniso_U_12
Pb1 0.04310(12) 0.02127(11) 0.02857(11) -0.00039(7) -0.00200(8) -0.00572(8)
Pb2 0.03903(11) 0.02490(11) 0.02516(11) 0.00203(7) -0.00257(8) -0.00288(8)
Pb3 0.03373(11) 0.02530(11) 0.03025(11) -0.00197(8) 0.00145(8) -0.00242(8)
Cl3 0.0724(12) 0.0890(16) 0.0888(15) 0.0077(12) -0.0086(10) 0.0191(11)
Cl1 0.0953(15) 0.0955(17) 0.0760(15) 0.0034(12) -0.0324(12) -0.0405(12)
O3 0.052(2) 0.048(3) 0.050(3) -0.002(2) 0.003(2) -0.001(2)
C2 0.034(3) 0.026(3) 0.033(3) 0.002(2) 0.001(2) -0.005(2)
O13 0.0369(18) 0.0227(18) 0.0225(18) -0.0007(14) -0.0016(14) -0.0027(14)
C44 0.040(3) 0.032(3) 0.045(3) -0.008(3) -0.002(2) -0.005(2)
C16 0.036(3) 0.028(3) 0.034(3) 0.004(2) -0.001(2) 0.002(2)
O1 0.052(2) 0.031(2) 0.035(2) -0.0003(17) 0.0036(17) -0.0160(18)
C30 0.048(3) 0.031(3) 0.027(3) -0.003(2) 0.002(2) 0.003(2)
C9 0.053(3) 0.035(3) 0.028(3) 0.009(2) 0.004(2) -0.004(3)
C21 0.045(3) 0.023(3) 0.044(3) 0.001(2) -0.002(3) 0.002(2)
O4 0.067(2) 0.022(2) 0.038(2) 0.0003(17) 0.0013(18) 0.0046(18)
C38 0.068(4) 0.044(4) 0.044(4) -0.004(3) 0.008(3) -0.009(3)
C1 0.035(3) 0.036(3) 0.023(3) -0.002(2) 0.001(2) 0.004(2)
C4 0.078(5) 0.024(3) 0.061(4) -0.001(3) 0.004(3) -0.005(3)
O10 0.055(2) 0.046(2) 0.033(2) -0.0139(18) 0.0114(18) -0.0051(19)
C29 0.045(3) 0.032(3) 0.030(3) -0.002(2) -0.004(2) 0.004(3)
C47 0.038(3) 0.052(4) 0.044(4) -0.016(3) -0.004(3) -0.005(3)
C48 0.045(3) 0.040(4) 0.053(4) 0.008(3) 0.002(3) -0.002(3)
C40 0.057(4) 0.044(4) 0.053(4) -0.010(3) -0.002(3) 0.004(3)
C36 0.060(4) 0.030(3) 0.040(3) -0.004(3) 0.002(3) -0.006(3)
C43 0.038(3) 0.037(3) 0.051(4) -0.008(3) -0.001(3) -0.002(3)
C18 0.094(5) 0.058(5) 0.039(4) 0.009(3) -0.014(3) -0.007(4)
C11 0.093(6) 0.037(4) 0.053(4) -0.009(3) -0.004(4) -0.013(4)
O2 0.075(3) 0.035(2) 0.028(2) 0.0021(17) 0.0077(19) -0.004(2)
O5 0.054(2) 0.033(2) 0.032(2) 0.0019(17) -0.0027(17) 0.0023(18)
O11 0.045(2) 0.032(2) 0.076(3) -0.013(2) 0.004(2) -0.0065(19)
C13 0.064(4) 0.054(5) 0.067(5) 0.000(4) -0.009(4) 0.005(4)
O7 0.041(2) 0.066(3) 0.064(3) -0.005(2) -0.010(2) -0.001(2)
O12 0.065(3) 0.054(3) 0.075(3) 0.024(3) 0.008(2) -0.003(2)
C41 0.070(4) 0.060(5) 0.044(4) 0.008(3) 0.000(3) 0.003(4)
O8 0.042(2) 0.078(4) 0.088(4) 0.021(3) -0.002(2) -0.013(2)
C45 0.046(3) 0.038(3) 0.054(4) 0.003(3) 0.002(3) -0.002(3)
C15 0.025(2) 0.025(3) 0.048(3) -0.001(2) -0.003(2) 0.005(2)
C37 0.051(3) 0.034(3) 0.038(3) -0.005(2) -0.002(3) -0.007(3)
C49 0.036(3) 0.036(3) 0.043(3) -0.005(3) -0.003(2) -0.001(2)
C8 0.055(3) 0.035(3) 0.025(3) 0.005(2) 0.007(2) -0.005(3)
C17 0.066(4) 0.035(3) 0.040(3) -0.002(3) -0.009(3) -0.004(3)
C10 0.070(4) 0.042(4) 0.042(4) -0.004(3) -0.001(3) 0.002(3)
C35 0.054(3) 0.030(3) 0.036(3) -0.005(2) 0.008(3) 0.000(3)
C3 0.053(3) 0.028(3) 0.041(3) -0.004(2) 0.002(3) -0.009(3)
C7 0.051(3) 0.030(3) 0.033(3) 0.003(2) 0.000(2) -0.010(3)
C6 0.093(5) 0.045(4) 0.037(4) 0.005(3) 0.008(3) -0.018(4)
C14 0.077(5) 0.040(4) 0.043(4) -0.007(3) 0.001(3) 0.003(3)
C46 0.046(3) 0.039(4) 0.054(4) -0.001(3) -0.005(3) 0.009(3)
C12 0.075(5) 0.054(4) 0.039(4) 0.007(3) -0.009(3) -0.022(4)
C31 0.060(4) 0.041(4) 0.039(3) 0.004(3) 0.009(3) -0.003(3)
C34 0.083(5) 0.037(4) 0.054(4) -0.016(3) 0.009(4) -0.004(3)
C20 0.079(4) 0.026(3) 0.048(4) 0.003(3) -0.003(3) -0.008(3)
C39 0.054(4) 0.054(4) 0.054(4) -0.008(3) 0.009(3) -0.007(3)
C42 0.056(4) 0.061(4) 0.048(4) 0.002(3) 0.008(3) -0.010(3)
C5 0.112(6) 0.029(4) 0.058(5) 0.010(3) 0.002(4) -0.014(4)
C32 0.068(4) 0.056(4) 0.050(4) -0.005(3) 0.025(3) 0.006(3)
C33 0.093(5) 0.049(4) 0.052(4) -0.021(3) 0.015(4) 0.005(4)
C19 0.100(6) 0.038(4) 0.058(5) 0.021(3) -0.011(4) -0.003(4)
O6 0.054(3) 0.054(3) 0.059(3) -0.016(2) -0.012(2) -0.003(2)
O9 0.083(3) 0.063(3) 0.083(4) 0.006(3) 0.007(3) 0.030(3)
C22 0.064(4) 0.018(3) 0.046(4) -0.003(2) -0.008(3) 0.000(3)
C23 0.061(4) 0.019(3) 0.051(4) 0.005(2) 0.004(3) 0.001(3)
C50 0.050(4) 0.036(4) 0.071(5) 0.002(3) -0.008(3) 0.000(3)
C24 0.066(4) 0.043(4) 0.057(4) -0.001(3) 0.008(3) -0.003(3)
C51 0.045(3) 0.047(4) 0.053(4) 0.008(3) -0.009(3) -0.004(3)
C28 0.098(5) 0.026(3) 0.046(4) 0.004(3) 0.010(4) -0.001(3)
C52 0.075(5) 0.055(4) 0.061(5) 0.003(4) -0.001(4) -0.006(4)
C26 0.108(6) 0.030(4) 0.075(6) -0.007(4) 0.043(5) -0.021(4)
C27 0.126(7) 0.034(4) 0.048(4) 0.004(3) 0.020(4) -0.007(4)
C56 0.075(5) 0.056(5) 0.081(6) 0.021(4) -0.018(4) -0.003(4)
C54 0.069(5) 0.101(7) 0.054(5) 0.018(5) -0.014(4) -0.028(5)
C25 0.067(5) 0.050(5) 0.106(7) -0.015(5) 0.021(4) -0.012(4)
C53 0.074(5) 0.081(6) 0.067(5) -0.002(4) 0.000(4) -0.010(4)
C55 0.089(6) 0.082(7) 0.082(6) 0.046(5) -0.018(5) -0.008(5)
Cl2 0.162(2) 0.0787(16) 0.132(2) -0.0271(15) 0.099(2) -0.0362(16)
Cl4 0.1165(19) 0.179(3) 0.0595(14) 0.0279(16) -0.0110(12) -0.0493(19)

loop_
_atom_type_symbol
_atom_type_description
_atom_type_scat_dispersion_real
_atom_type_scat_dispersion_imag
_atom_type_scat_source
C C 0.0033 0.0016 'International Tables Vol C Tables 4.2.6.8 and 6.1.1.4'
H H 0.0000 0.0000 'International Tables Vol C Tables 4.2.6.8 and 6.1.1.4'
O O 0.0106 0.0060 'International Tables Vol C Tables 4.2.6.8 and 6.1.1.4'
Cl Cl 0.1484 0.1585 'International Tables Vol C Tables 4.2.6.8 and 6.1.1.4'
Pb Pb -3.3944 10.1111 'International Tables Vol C Tables 4.2.6.8 and 6.1.1.4'

loop_
_geom_angle_atom_site_label_1
_geom_angle_atom_site_label_2
_geom_angle_atom_site_label_3
_geom_angle
_geom_angle_site_symmetry_1
_geom_angle_site_symmetry_3
O13 Pb1 O2 77.13(12) . 3_556
O13 Pb1 O7 75.23(13) . .
O2 Pb1 O7 72.10(14) 3_556 .
O13 Pb1 O10 77.91(12) . .
O2 Pb1 O10 153.19(13) 3_556 .
O7 Pb1 O10 92.19(14) . .
O13 Pb1 O5 77.71(11) . 3_556
O2 Pb1 O5 78.31(13) 3_556 3_556
O7 Pb1 O5 143.46(13) . 3_556
O10 Pb1 O5 105.67(11) . 3_556
O13 Pb1 Pb3 38.36(8) . .
O2 Pb1 Pb3 45.89(9) 3_556 .
O7 Pb1 Pb3 50.89(10) . .
O10 Pb1 Pb3 107.36(9) . .
O5 Pb1 Pb3 92.95(8) 3_556 .
O13 Pb1 Pb2 35.76(8) . .
O2 Pb1 Pb2 107.67(9) 3_556 .
O7 Pb1 Pb2 68.52(11) . .
O10 Pb1 Pb2 45.57(9) . .
O5 Pb1 Pb2 101.71(8) 3_556 .
Pb3 Pb1 Pb2 62.127(7) . .
O13 Pb2 O11 91.93(13) . .
O13 Pb2 O8 90.79(14) . .
O11 Pb2 O8 124.06(15) . .
O13 Pb2 O1 84.02(11) . .
O11 Pb2 O1 70.61(12) . .
O8 Pb2 O1 164.73(15) . .
O13 Pb2 O10 77.85(12) . .
O11 Pb2 O10 50.18(12) . .
O8 Pb2 O10 76.12(14) . .
O1 Pb2 O10 116.49(12) . .
O13 Pb2 O4 74.41(11) . .
O11 Pb2 O4 153.68(13) . .
O8 Pb2 O4 79.35(15) . .
O1 Pb2 O4 85.42(12) . .
O10 Pb2 O4 142.38(11) . .
O13 Pb2 Pb1 36.70(8) . .
O11 Pb2 Pb1 79.81(10) . .
O8 Pb2 Pb1 70.16(11) . .
O1 Pb2 Pb1 111.95(8) . .
O10 Pb2 Pb1 44.58(8) . .
O4 Pb2 Pb1 100.11(8) . .
O13 Pb3 O13 79.30(12) 3_556 .
O13 Pb3 O4 97.39(12) 3_556 .
O13 Pb3 O4 74.99(11) . .
O13 Pb3 O2 91.54(12) 3_556 3_556
O13 Pb3 O2 72.13(11) . 3_556
O4 Pb3 O2 143.58(11) . 3_556
O13 Pb3 Pb3 39.74(8) 3_556 3_556
O13 Pb3 Pb3 39.56(8) . 3_556
O4 Pb3 Pb3 85.12(9) . 3_556
O2 Pb3 Pb3 79.50(9) 3_556 3_556
O13 Pb3 Pb1 100.63(8) 3_556 .
O13 Pb3 Pb1 37.69(8) . .
O4 Pb3 Pb1 102.61(8) . .
O2 Pb3 Pb1 40.97(8) 3_556 .
Pb3 Pb3 Pb1 66.713(6) 3_556 .
C3 C2 C7 120.0(5) . .
C3 C2 C1 120.2(5) . .
C7 C2 C1 119.8(5) . .
Pb2 O13 Pb1 107.54(13) . .
Pb2 O13 Pb3 114.12(13) . 3_556
Pb1 O13 Pb3 118.76(14) . 3_556
Pb2 O13 Pb3 110.98(13) . .
Pb1 O13 Pb3 103.95(12) . .
Pb3 O13 Pb3 100.70(12) 3_556 .
C45 C44 C49 119.6(5) . .
C45 C44 C43 119.8(5) . .
C49 C44 C43 120.6(5) . .
C21 C16 C17 118.5(5) . .
C21 C16 C15 122.4(5) . .
C17 C16 C15 119.1(5) . .
C1 O1 Pb2 123.3(3) . .
C35 C30 C31 120.6(5) . .
C35 C30 C29 120.9(5) . .
C31 C30 C29 118.5(5) . .
C14 C9 C10 118.8(6) . .
C14 C9 C8 122.5(5) . .
C10 C9 C8 118.7(5) . .
C20 C21 C16 120.1(5) . .
C20 C21 C22 117.7(5) . .
C16 C21 C22 122.1(5) . .
C15 O4 Pb3 104.8(3) . .
C15 O4 Pb2 146.7(3) . .
Pb3 O4 Pb2 93.89(12) . .
C39 C38 C37 120.6(6) . .
C39 C38 H38A 119.7 . .
C37 C38 H38A 119.7 . .
O2 C1 O1 119.8(5) . .
O2 C1 C2 120.9(5) . .
O1 C1 C2 119.2(4) . .
C5 C4 C3 119.6(6) . .
C5 C4 H4A 120.2 . .
C3 C4 H4A 120.2 . .
C29 O10 Pb1 128.8(3) . .
C29 O10 Pb2 89.5(3) . .
Pb1 O10 Pb2 89.85(11) . .
O11 C29 O10 122.6(5) . .
O11 C29 C30 120.1(5) . .
O10 C29 C30 117.3(5) . .
C46 C47 C48 121.6(5) . .
C46 C47 H47A 119.2 . .
C48 C47 H47A 119.2 . .
C47 C48 C49 119.9(6) . .
C47 C48 H48A 120.1 . .
C49 C48 H48A 120.1 . .
C41 C40 C39 121.2(6) . .
C41 C40 Cl3 119.2(5) . .
C39 C40 Cl3 119.6(5) . .
O12 C36 C37 122.3(5) . .
O12 C36 C35 119.0(6) . .
C37 C36 C35 118.6(5) . .
O7 C43 O8 123.1(5) . .
O7 C43 C44 118.4(5) . .
O8 C43 C44 118.5(5) . .
C17 C18 C19 119.3(6) . .
C17 C18 H18A 120.4 . .
C19 C18 H18A 120.4 . .
C12 C11 C10 117.8(6) . .
C12 C11 H11A 121.1 . .
C10 C11 H11A 121.1 . .
C1 O2 Pb1 162.3(4) . 3_556
C1 O2 Pb3 104.5(3) . 3_556
Pb1 O2 Pb3 93.14(12) 3_556 3_556
C15 O5 Pb1 122.5(3) . 3_556
C29 O11 Pb2 95.7(3) . .
C12 C13 C14 118.0(7) . .
C12 C13 H13A 121.0 . .
C14 C13 H13A 121.0 . .
C43 O7 Pb1 121.6(4) . .
C40 C41 C42 119.1(6) . .
C40 C41 H41A 120.5 . .
C42 C41 H41A 120.5 . .
C43 O8 Pb2 126.4(4) . .
C44 C45 C46 121.4(6) . .
C44 C45 H45A 119.3 . .
C46 C45 H45A 119.3 . .
O4 C15 O5 121.5(5) . .
O4 C15 C16 120.0(5) . .
O5 C15 C16 118.5(5) . .
C42 C37 C38 118.7(6) . .
C42 C37 C36 122.7(5) . .
C38 C37 C36 118.5(5) . .
C48 C49 C44 118.9(5) . .
C48 C49 C50 115.4(5) . .
C44 C49 C50 125.4(5) . .
O3 C8 C9 121.4(5) . .
O3 C8 C7 120.3(5) . .
C9 C8 C7 118.0(5) . .
C18 C17 C16 121.3(6) . .
C18 C17 H17A 119.4 . .
C16 C17 H17A 119.4 . .
C11 C10 C9 121.6(7) . .
C11 C10 H10A 119.2 . .
C9 C10 H10A 119.2 . .
C30 C35 C34 118.8(5) . .
C30 C35 C36 124.1(5) . .
C34 C35 C36 117.1(5) . .
C2 C3 C4 120.7(5) . .
C2 C3 H3A 119.7 . .
C4 C3 H3A 119.7 . .
C6 C7 C2 118.7(5) . .
C6 C7 C8 118.1(5) . .
C2 C7 C8 123.2(5) . .
C5 C6 C7 119.8(6) . .
C5 C6 H6A 120.1 . .
C7 C6 H6A 120.1 . .
C9 C14 C13 121.3(6) . .
C9 C14 H14A 119.4 . .
C13 C14 H14A 119.4 . .
C47 C46 C45 118.6(6) . .
C47 C46 H46A 120.7 . .
C45 C46 H46A 120.7 . .
C11 C12 C13 122.5(6) . .
C11 C12 Cl1 118.0(6) . .
C13 C12 Cl1 119.4(6) . .
C32 C31 C30 120.1(6) . .
C32 C31 H31A 119.9 . .
C30 C31 H31A 119.9 . .
C33 C34 C35 120.6(6) . .
C33 C34 H34A 119.7 . .
C35 C34 H34A 119.7 . .
C19 C20 C21 120.9(6) . .
C19 C20 H20A 119.6 . .
C21 C20 H20A 119.6 . .
C38 C39 C40 119.4(6) . .
C38 C39 H39A 120.3 . .
C40 C39 H39A 120.3 . .
C37 C42 C41 121.0(6) . .
C37 C42 H42A 119.5 . .
C41 C42 H42A 119.5 . .
C4 C5 C6 121.2(6) . .
C4 C5 H5A 119.4 . .
C6 C5 H5A 119.4 . .
C31 C32 C33 119.6(6) . .
C31 C32 H32A 120.2 . .
C33 C32 H32A 120.2 . .
C34 C33 C32 120.2(6) . .
C34 C33 H33A 119.9 . .
C32 C33 H33A 119.9 . .
C20 C19 C18 119.9(6) . .
C20 C19 H19A 120.0 . .
C18 C19 H19A 120.0 . .
O6 C22 C23 121.8(5) . .
O6 C22 C21 119.5(5) . .
C23 C22 C21 118.6(5) . .
C24 C23 C28 120.0(6) . .
C24 C23 C22 121.6(6) . .
C28 C23 C22 118.4(6) . .
O9 C50 C51 121.4(6) . .
O9 C50 C49 120.4(6) . .
C51 C50 C49 118.2(5) . .
C23 C24 C25 119.6(7) . .
C23 C24 H24A 120.2 . .
C25 C24 H24A 120.2 . .
C52 C51 C56 119.7(7) . .
C52 C51 C50 120.9(6) . .
C56 C51 C50 119.4(7) . .
C27 C28 C23 119.7(7) . .
C27 C28 H28A 120.1 . .
C23 C28 H28A 120.1 . .
C51 C52 C53 120.1(7) . .
C51 C52 H52A 119.9 . .
C53 C52 H52A 119.9 . .
C27 C26 C25 122.4(7) . .
C27 C26 Cl2 120.0(7) . .
C25 C26 Cl2 117.7(8) . .
C26 C27 C28 119.6(7) . .
C26 C27 H27A 120.2 . .
C28 C27 H27A 120.2 . .
C51 C56 C55 119.9(8) . .
C51 C56 H56A 120.0 . .
C55 C56 H56A 120.0 . .
C55 C54 C53 121.5(8) . .
C55 C54 Cl4 119.9(7) . .
C53 C54 Cl4 118.6(8) . .
C26 C25 C24 118.6(8) . .
C26 C25 H25A 120.7 . .
C24 C25 H25A 120.7 . .
C54 C53 C52 118.8(8) . .
C54 C53 H53A 120.6 . .
C52 C53 H53A 120.6 . .
C54 C55 C56 120.0(8) . .
C54 C55 H55A 120.0 . .
C56 C55 H55A 120.0 . .

loop_
_geom_bond_atom_site_label_1
_geom_bond_atom_site_label_2
_geom_bond_distance
_geom_bond_site_symmetry_2
Pb1 O13 2.316(3) .
Pb1 O2 2.414(4) 3_556
Pb1 O7 2.459(4) .
Pb1 O10 2.594(4) .
Pb1 O5 2.641(4) 3_556
Pb1 Pb3 3.6766(3) .
Pb1 Pb2 3.6953(3) .
Pb2 O13 2.265(3) .
Pb2 O11 2.530(4) .
Pb2 O8 2.561(4) .
Pb2 O1 2.575(3) .
Pb2 O10 2.639(4) .
Pb2 O4 2.652(4) .
Pb3 O13 2.342(3) 3_556
Pb3 O13 2.351(3) .
Pb3 O4 2.553(4) .
Pb3 O2 2.644(4) 3_556
Pb3 Pb3 3.6135(5) 3_556
Cl3 C40 1.740(7) .
Cl1 C12 1.749(7) .
O3 C8 1.216(7) .
C2 C3 1.378(7) .
C2 C7 1.406(7) .
C2 C1 1.482(7) .
O13 Pb3 2.342(3) 3_556
C44 C45 1.384(8) .
C44 C49 1.405(8) .
C44 C43 1.500(7) .
C16 C21 1.392(8) .
C16 C17 1.394(7) .
C16 C15 1.487(7) .
O1 C1 1.260(6) .
C30 C35 1.380(8) .
C30 C31 1.401(7) .
C30 C29 1.516(7) .
C9 C14 1.364(8) .
C9 C10 1.383(8) .
C9 C8 1.494(8) .
C21 C20 1.377(8) .
C21 C22 1.521(8) .
O4 C15 1.258(6) .
C38 C39 1.378(9) .
C38 C37 1.393(8) .
C38 H38A 0.9300 .
C1 O2 1.258(6) .
C4 C5 1.363(9) .
C4 C3 1.382(8) .
C4 H4A 0.9300 .
O10 C29 1.272(6) .
C29 O11 1.229(6) .
C47 C46 1.376(8) .
C47 C48 1.382(8) .
C47 H47A 0.9300 .
C48 C49 1.398(7) .
C48 H48A 0.9300 .
C40 C41 1.364(9) .
C40 C39 1.385(9) .
C36 O12 1.206(7) .
C36 C37 1.484(8) .
C36 C35 1.505(8) .
C43 O7 1.249(7) .
C43 O8 1.256(7) .
C18 C17 1.381(8) .
C18 C19 1.386(9) .
C18 H18A 0.9300 .
C11 C12 1.370(10) .
C11 C10 1.379(9) .
C11 H11A 0.9300 .
O2 Pb1 2.414(4) 3_556
O2 Pb3 2.644(4) 3_556
O5 C15 1.275(6) .
O5 Pb1 2.641(4) 3_556
C13 C12 1.375(9) .
C13 C14 1.391(9) .
C13 H13A 0.9300 .
C41 C42 1.394(9) .
C41 H41A 0.9300 .
C45 C46 1.386(8) .
C45 H45A 0.9300 .
C37 C42 1.380(8) .
C49 C50 1.492(8) .
C8 C7 1.507(8) .
C17 H17A 0.9300 .
C10 H10A 0.9300 .
C35 C34 1.394(8) .
C3 H3A 0.9300 .
C7 C6 1.396(8) .
C6 C5 1.387(9) .
C6 H6A 0.9300 .
C14 H14A 0.9300 .
C46 H46A 0.9300 .
C31 C32 1.375(8) .
C31 H31A 0.9300 .
C34 C33 1.385(9) .
C34 H34A 0.9300 .
C20 C19 1.376(9) .
C20 H20A 0.9300 .
C39 H39A 0.9300 .
C42 H42A 0.9300 .
C5 H5A 0.9300 .
C32 C33 1.389(9) .
C32 H32A 0.9300 .
C33 H33A 0.9300 .
C19 H19A 0.9300 .
O6 C22 1.217(7) .
O9 C50 1.231(7) .
C22 C23 1.494(8) .
C23 C24 1.379(9) .
C23 C28 1.386(8) .
C50 C51 1.489(9) .
C24 C25 1.383(9) .
C24 H24A 0.9300 .
C51 C52 1.366(9) .
C51 C56 1.378(9) .
C28 C27 1.369(9) .
C28 H28A 0.9300 .
C52 C53 1.397(10) .
C52 H52A 0.9300 .
C26 C27 1.347(11) .
C26 C25 1.371(11) .
C26 Cl2 1.747(7) .
C27 H27A 0.9300 .
C56 C55 1.384(11) .
C56 H56A 0.9300 .
C54 C55 1.342(12) .
C54 C53 1.371(11) .
C54 Cl4 1.752(8) .
C25 H25A 0.9300 .
C53 H53A 0.9300 .
C55 H55A 0.9300 .

loop_
_geom_torsion_atom_site_label_1
_geom_torsion_atom_site_label_2
_geom_torsion_atom_site_label_3
_geom_torsion_atom_site_label_4
_geom_torsion
_geom_torsion_site_symmetry_1
_geom_torsion_site_symmetry_4
O2 Pb1 Pb2 O13 32.60(17) 3_556 .
O7 Pb1 Pb2 O13 94.44(17) . .
O10 Pb1 Pb2 O13 -149.26(18) . .
O5 Pb1 Pb2 O13 -48.71(16) 3_556 .
Pb3 Pb1 Pb2 O13 38.41(13) . .
O13 Pb1 Pb2 O11 107.37(16) . .
O2 Pb1 Pb2 O11 139.97(14) 3_556 .
O7 Pb1 Pb2 O11 -158.19(15) . .
O10 Pb1 Pb2 O11 -41.89(15) . .
O5 Pb1 Pb2 O11 58.66(12) 3_556 .
Pb3 Pb1 Pb2 O11 145.78(9) . .
O13 Pb1 Pb2 O8 -120.57(18) . .
O2 Pb1 Pb2 O8 -87.98(17) 3_556 .
O7 Pb1 Pb2 O8 -26.14(17) . .
O10 Pb1 Pb2 O8 90.16(17) . .
O5 Pb1 Pb2 O8 -169.28(15) 3_556 .
Pb3 Pb1 Pb2 O8 -82.16(13) . .
O13 Pb1 Pb2 O1 43.23(16) . .
O2 Pb1 Pb2 O1 75.83(13) 3_556 .
O7 Pb1 Pb2 O1 137.67(14) . .
O10 Pb1 Pb2 O1 -106.03(15) . .
O5 Pb1 Pb2 O1 -5.48(12) 3_556 .
Pb3 Pb1 Pb2 O1 81.64(9) . .
O13 Pb1 Pb2 O10 149.26(18) . .
O2 Pb1 Pb2 O10 -178.14(15) 3_556 .
O7 Pb1 Pb2 O10 -116.30(16) . .
O5 Pb1 Pb2 O10 100.55(14) 3_556 .
Pb3 Pb1 Pb2 O10 -172.33(12) . .
O13 Pb1 Pb2 O4 -45.88(16) . .
O2 Pb1 Pb2 O4 -13.28(14) 3_556 .
O7 Pb1 Pb2 O4 48.56(14) . .
O10 Pb1 Pb2 O4 164.86(15) . .
O5 Pb1 Pb2 O4 -94.59(12) 3_556 .
Pb3 Pb1 Pb2 O4 -7.47(9) . .
O13 Pb1 Pb3 O13 -56.51(18) . 3_556
O2 Pb1 Pb3 O13 79.96(16) 3_556 3_556
O7 Pb1 Pb3 O13 -176.36(16) . 3_556
O10 Pb1 Pb3 O13 -98.05(12) . 3_556
O5 Pb1 Pb3 O13 9.38(11) 3_556 3_556
Pb2 Pb1 Pb3 O13 -92.31(8) . 3_556
O2 Pb1 Pb3 O13 136.47(19) 3_556 .
O7 Pb1 Pb3 O13 -119.85(19) . .
O10 Pb1 Pb3 O13 -41.54(16) . .
O5 Pb1 Pb3 O13 65.89(15) 3_556 .
Pb2 Pb1 Pb3 O13 -35.80(13) . .
O13 Pb1 Pb3 O4 43.64(16) . .
O2 Pb1 Pb3 O4 -179.89(16) 3_556 .
O7 Pb1 Pb3 O4 -76.21(17) . .
O10 Pb1 Pb3 O4 2.10(13) . .
O5 Pb1 Pb3 O4 109.52(12) 3_556 .
Pb2 Pb1 Pb3 O4 7.83(9) . .
O13 Pb1 Pb3 O2 -136.47(19) . 3_556
O7 Pb1 Pb3 O2 103.7(2) . 3_556
O10 Pb1 Pb3 O2 -178.01(15) . 3_556
O5 Pb1 Pb3 O2 -70.58(16) 3_556 3_556
Pb2 Pb1 Pb3 O2 -172.28(14) . 3_556
O13 Pb1 Pb3 Pb3 -35.34(13) . 3_556
O2 Pb1 Pb3 Pb3 101.13(14) 3_556 3_556
O7 Pb1 Pb3 Pb3 -155.19(14) . 3_556
O10 Pb1 Pb3 Pb3 -76.88(9) . 3_556
O5 Pb1 Pb3 Pb3 30.55(8) 3_556 3_556
Pb2 Pb1 Pb3 Pb3 -71.143(6) . 3_556
O11 Pb2 O13 Pb1 -70.03(14) . .
O8 Pb2 O13 Pb1 54.09(16) . .
O1 Pb2 O13 Pb1 -140.30(14) . .
O10 Pb2 O13 Pb1 -21.53(12) . .
O4 Pb2 O13 Pb1 132.80(15) . .
O11 Pb2 O13 Pb3 63.96(15) . 3_556
O8 Pb2 O13 Pb3 -171.93(17) . 3_556
O1 Pb2 O13 Pb3 -6.32(14) . 3_556
O10 Pb2 O13 Pb3 112.45(15) . 3_556
O4 Pb2 O13 Pb3 -93.22(15) . 3_556
Pb1 Pb2 O13 Pb3 134.0(2) . 3_556
O11 Pb2 O13 Pb3 176.88(14) . .
O8 Pb2 O13 Pb3 -59.00(17) . .
O1 Pb2 O13 Pb3 106.61(14) . .
O10 Pb2 O13 Pb3 -134.62(15) . .
O4 Pb2 O13 Pb3 19.71(13) . .
Pb1 Pb2 O13 Pb3 -113.09(18) . .
O2 Pb1 O13 Pb2 -148.23(16) 3_556 .
O7 Pb1 O13 Pb2 -73.64(15) . .
O10 Pb1 O13 Pb2 21.92(13) . .
O5 Pb1 O13 Pb2 131.15(15) 3_556 .
Pb3 Pb1 O13 Pb2 -117.75(18) . .
O2 Pb1 O13 Pb3 80.29(16) 3_556 3_556
O7 Pb1 O13 Pb3 154.88(18) . 3_556
O10 Pb1 O13 Pb3 -109.57(16) . 3_556
O5 Pb1 O13 Pb3 -0.34(13) 3_556 3_556
Pb3 Pb1 O13 Pb3 110.77(19) . 3_556
Pb2 Pb1 O13 Pb3 -131.5(2) . 3_556
O2 Pb1 O13 Pb3 -30.48(13) 3_556 .
O7 Pb1 O13 Pb3 44.11(14) . .
O10 Pb1 O13 Pb3 139.66(14) . .
O5 Pb1 O13 Pb3 -111.10(13) 3_556 .
Pb2 Pb1 O13 Pb3 117.75(18) . .
O13 Pb3 O13 Pb2 -121.19(18) 3_556 .
O4 Pb3 O13 Pb2 -20.45(14) . .
O2 Pb3 O13 Pb2 143.66(16) 3_556 .
Pb3 Pb3 O13 Pb2 -121.19(18) 3_556 .
Pb1 Pb3 O13 Pb2 115.34(18) . .
O13 Pb3 O13 Pb1 123.47(17) 3_556 .
O4 Pb3 O13 Pb1 -135.79(15) . .
O2 Pb3 O13 Pb1 28.32(12) 3_556 .
Pb3 Pb3 O13 Pb1 123.47(17) 3_556 .
O13 Pb3 O13 Pb3 0.0 3_556 3_556
O4 Pb3 O13 Pb3 100.74(14) . 3_556
O2 Pb3 O13 Pb3 -95.15(14) 3_556 3_556
Pb1 Pb3 O13 Pb3 -123.47(17) . 3_556
O13 Pb2 O1 C1 -81.0(4) . .
O11 Pb2 O1 C1 -175.2(4) . .
O8 Pb2 O1 C1 -10.4(7) . .
O10 Pb2 O1 C1 -154.2(4) . .
O4 Pb2 O1 C1 -6.3(4) . .
Pb1 Pb2 O1 C1 -105.3(4) . .
C17 C16 C21 C20 0.1(8) . .
C15 C16 C21 C20 177.6(5) . .
C17 C16 C21 C22 -176.5(5) . .
C15 C16 C21 C22 1.0(8) . .
O13 Pb3 O4 C15 -59.3(3) 3_556 .
O13 Pb3 O4 C15 -136.0(3) . .
O2 Pb3 O4 C15 -162.1(3) 3_556 .
Pb3 Pb3 O4 C15 -97.1(3) 3_556 .
Pb1 Pb3 O4 C15 -161.9(3) . .
O13 Pb3 O4 Pb2 93.00(12) 3_556 .
O13 Pb3 O4 Pb2 16.21(11) . .
O2 Pb3 O4 Pb2 -9.8(3) 3_556 .
Pb3 Pb3 O4 Pb2 55.12(9) 3_556 .
Pb1 Pb3 O4 Pb2 -9.68(11) . .
O13 Pb2 O4 C15 108.0(6) . .
O11 Pb2 O4 C15 47.0(7) . .
O8 Pb2 O4 C15 -158.2(6) . .
O1 Pb2 O4 C15 22.9(6) . .
O10 Pb2 O4 C15 151.9(6) . .
Pb1 Pb2 O4 C15 134.4(6) . .
O13 Pb2 O4 Pb3 -16.90(11) . .
O11 Pb2 O4 Pb3 -77.9(3) . .
O8 Pb2 O4 Pb3 76.95(15) . .
O1 Pb2 O4 Pb3 -101.95(13) . .
O10 Pb2 O4 Pb3 27.0(3) . .
Pb1 Pb2 O4 Pb3 9.55(11) . .
Pb2 O1 C1 O2 68.8(6) . .
Pb2 O1 C1 C2 -107.5(4) . .
C3 C2 C1 O2 -14.1(7) . .
C7 C2 C1 O2 167.8(5) . .
C3 C2 C1 O1 162.1(5) . .
C7 C2 C1 O1 -16.0(7) . .
O13 Pb1 O10 C29 71.5(4) . .
O2 Pb1 O10 C29 93.2(5) 3_556 .
O7 Pb1 O10 C29 145.9(5) . .
O5 Pb1 O10 C29 -1.9(5) 3_556 .
Pb3 Pb1 O10 C29 96.4(4) . .
Pb2 Pb1 O10 C29 89.3(4) . .
O13 Pb1 O10 Pb2 -17.78(10) . .
O2 Pb1 O10 Pb2 3.9(3) 3_556 .
O7 Pb1 O10 Pb2 56.60(13) . .
O5 Pb1 O10 Pb2 -91.15(12) 3_556 .
Pb3 Pb1 O10 Pb2 7.10(11) . .
O13 Pb2 O10 C29 -110.6(3) . .
O11 Pb2 O10 C29 -7.6(3) . .
O8 Pb2 O10 C29 155.5(3) . .
O1 Pb2 O10 C29 -33.7(3) . .
O4 Pb2 O10 C29 -153.7(3) . .
Pb1 Pb2 O10 C29 -128.8(3) . .
O13 Pb2 O10 Pb1 18.21(10) . .
O11 Pb2 O10 Pb1 121.17(19) . .
O8 Pb2 O10 Pb1 -75.68(14) . .
O1 Pb2 O10 Pb1 95.12(12) . .
O4 Pb2 O10 Pb1 -24.9(2) . .
Pb1 O10 C29 O11 -75.0(7) . .
Pb2 O10 C29 O11 14.4(5) . .
Pb1 O10 C29 C30 106.0(5) . .
Pb2 O10 C29 C30 -164.5(4) . .
C35 C30 C29 O11 -171.4(5) . .
C31 C30 C29 O11 7.1(8) . .
C35 C30 C29 O10 7.6(8) . .
C31 C30 C29 O10 -173.9(5) . .
C46 C47 C48 C49 -1.9(9) . .
C45 C44 C43 O7 158.1(6) . .
C49 C44 C43 O7 -19.5(8) . .
C45 C44 C43 O8 -20.9(8) . .
C49 C44 C43 O8 161.5(6) . .
O1 C1 O2 Pb1 -159.0(9) . 3_556
C2 C1 O2 Pb1 17.2(15) . 3_556
O1 C1 O2 Pb3 19.7(5) . 3_556
C2 C1 O2 Pb3 -164.1(4) . 3_556
O10 C29 O11 Pb2 -15.1(6) . .
C30 C29 O11 Pb2 163.8(4) . .
O13 Pb2 O11 C29 80.3(3) . .
O8 Pb2 O11 C29 -11.9(4) . .
O1 Pb2 O11 C29 163.3(4) . .
O10 Pb2 O11 C29 7.9(3) . .
O4 Pb2 O11 C29 137.8(3) . .
Pb1 Pb2 O11 C29 45.5(3) . .
O8 C43 O7 Pb1 -61.7(8) . .
C44 C43 O7 Pb1 119.3(5) . .
O13 Pb1 O7 C43 93.0(5) . .
O2 Pb1 O7 C43 173.9(5) 3_556 .
O10 Pb1 O7 C43 16.1(5) . .
O5 Pb1 O7 C43 136.4(4) 3_556 .
Pb3 Pb1 O7 C43 126.8(5) . .
Pb2 Pb1 O7 C43 55.9(4) . .
C39 C40 C41 C42 0.3(10) . .
Cl3 C40 C41 C42 179.8(5) . .
O7 C43 O8 Pb2 10.3(9) . .
C44 C43 O8 Pb2 -170.7(4) . .
O13 Pb2 O8 C43 -8.4(5) . .
O11 Pb2 O8 C43 84.5(5) . .
O1 Pb2 O8 C43 -78.2(8) . .
O10 Pb2 O8 C43 68.9(5) . .
O4 Pb2 O8 C43 -82.3(5) . .
Pb1 Pb2 O8 C43 22.6(5) . .
C49 C44 C45 C46 -0.8(9) . .
C43 C44 C45 C46 -178.4(5) . .
Pb3 O4 C15 O5 6.1(5) . .
Pb2 O4 C15 O5 -116.0(6) . .
Pb3 O4 C15 C16 -172.2(4) . .
Pb2 O4 C15 C16 65.6(8) . .
Pb1 O5 C15 O4 84.9(5) 3_556 .
Pb1 O5 C15 C16 -96.8(5) 3_556 .
C21 C16 C15 O4 -179.1(5) . .
C17 C16 C15 O4 -1.7(7) . .
C21 C16 C15 O5 2.5(7) . .
C17 C16 C15 O5 180.0(5) . .
C39 C38 C37 C42 -0.7(9) . .
C39 C38 C37 C36 179.5(6) . .
O12 C36 C37 C42 -179.0(6) . .
C35 C36 C37 C42 -3.2(8) . .
O12 C36 C37 C38 0.9(9) . .
C35 C36 C37 C38 176.7(5) . .
C47 C48 C49 C44 0.3(9) . .
C47 C48 C49 C50 -174.1(6) . .
C45 C44 C49 C48 1.0(8) . .
C43 C44 C49 C48 178.6(5) . .
C45 C44 C49 C50 174.8(6) . .
C43 C44 C49 C50 -7.6(9) . .
C14 C9 C8 O3 -175.9(5) . .
C10 C9 C8 O3 5.3(8) . .
C14 C9 C8 C7 -1.5(8) . .
C10 C9 C8 C7 179.8(5) . .
C19 C18 C17 C16 -0.1(11) . .
C21 C16 C17 C18 -0.2(9) . .
C15 C16 C17 C18 -177.8(6) . .
C12 C11 C10 C9 -1.3(10) . .
C14 C9 C10 C11 1.6(9) . .
C8 C9 C10 C11 -179.6(6) . .
C31 C30 C35 C34 -0.1(9) . .
C29 C30 C35 C34 178.3(5) . .
C31 C30 C35 C36 178.1(5) . .
C29 C30 C35 C36 -3.4(9) . .
O12 C36 C35 C30 -102.3(7) . .
C37 C36 C35 C30 81.7(7) . .
O12 C36 C35 C34 76.0(8) . .
C37 C36 C35 C34 -100.0(7) . .
C7 C2 C3 C4 2.8(8) . .
C1 C2 C3 C4 -175.3(5) . .
C5 C4 C3 C2 -2.5(10) . .
C3 C2 C7 C6 -0.9(8) . .
C1 C2 C7 C6 177.1(5) . .
C3 C2 C7 C8 176.2(5) . .
C1 C2 C7 C8 -5.7(8) . .
O3 C8 C7 C6 91.6(7) . .
C9 C8 C7 C6 -82.9(7) . .
O3 C8 C7 C2 -85.6(7) . .
C9 C8 C7 C2 99.9(6) . .
C2 C7 C6 C5 -1.1(10) . .
C8 C7 C6 C5 -178.4(6) . .
C10 C9 C14 C13 -1.1(9) . .
C8 C9 C14 C13 -179.9(6) . .
C12 C13 C14 C9 0.3(10) . .
C48 C47 C46 C45 2.1(9) . .
C44 C45 C46 C47 -0.7(9) . .
C10 C11 C12 C13 0.4(10) . .
C10 C11 C12 Cl1 177.9(5) . .
C14 C13 C12 C11 0.1(10) . .
C14 C13 C12 Cl1 -177.4(5) . .
C35 C30 C31 C32 -0.4(9) . .
C29 C30 C31 C32 -178.9(6) . .
C30 C35 C34 C33 -1.2(10) . .
C36 C35 C34 C33 -179.6(6) . .
C16 C21 C20 C19 0.3(10) . .
C22 C21 C20 C19 177.1(6) . .
C37 C38 C39 C40 0.2(10) . .
C41 C40 C39 C38 -0.1(10) . .
Cl3 C40 C39 C38 -179.5(5) . .
C38 C37 C42 C41 0.9(10) . .
C36 C37 C42 C41 -179.2(6) . .
C40 C41 C42 C37 -0.7(10) . .
C3 C4 C5 C6 0.4(11) . .
C7 C6 C5 C4 1.4(11) . .
C30 C31 C32 C33 2.2(10) . .
C35 C34 C33 C32 3.1(11) . .
C31 C32 C33 C34 -3.5(11) . .
C21 C20 C19 C18 -0.7(11) . .
C17 C18 C19 C20 0.5(12) . .
C20 C21 C22 O6 -84.2(7) . .
C16 C21 C22 O6 92.5(7) . .
C20 C21 C22 C23 93.4(6) . .
C16 C21 C22 C23 -89.9(6) . .
O6 C22 C23 C24 160.3(6) . .
C21 C22 C23 C24 -17.3(8) . .
O6 C22 C23 C28 -18.7(8) . .
C21 C22 C23 C28 163.8(5) . .
C48 C49 C50 O9 114.1(7) . .
C44 C49 C50 O9 -59.9(9) . .
C48 C49 C50 C51 -63.1(7) . .
C44 C49 C50 C51 122.9(6) . .
C28 C23 C24 C25 0.3(9) . .
C22 C23 C24 C25 -178.6(6) . .
O9 C50 C51 C52 156.6(7) . .
C49 C50 C51 C52 -26.3(9) . .
O9 C50 C51 C56 -24.2(9) . .
C49 C50 C51 C56 152.9(6) . .
C24 C23 C28 C27 2.2(9) . .
C22 C23 C28 C27 -178.9(5) . .
C56 C51 C52 C53 2.6(10) . .
C50 C51 C52 C53 -178.3(6) . .
C25 C26 C27 C28 1.8(11) . .
Cl2 C26 C27 C28 -176.9(5) . .
C23 C28 C27 C26 -3.2(10) . .
C52 C51 C56 C55 -0.5(10) . .
C50 C51 C56 C55 -179.7(6) . .
C27 C26 C25 C24 0.7(11) . .
Cl2 C26 C25 C24 179.4(5) . .
C23 C24 C25 C26 -1.7(10) . .
C55 C54 C53 C52 -0.7(12) . .
Cl4 C54 C53 C52 179.0(5) . .
C51 C52 C53 C54 -2.0(11) . .
C53 C54 C55 C56 2.7(13) . .
Cl4 C54 C55 C56 -176.9(6) . .
C51 C56 C55 C54 -2.2(12) . .
